data_4126012
loop_
_publ_author_name
'Yu, Songjie'
'Wu, Caizhi'
'Ge, Shaozhong'

_publ_section_title
;
 Cobalt-Catalyzed Asymmetric Hydroboration/Cyclization of 1,6-Enynes with
 Pinacolborane.
;
_journal_issue 19
_journal_name_full 'Journal of the American Chemical Society'
_journal_page_first 6526
_journal_page_last 6529
_journal_paper_doi 10.1021/jacs.7b01708
_journal_volume 139
_journal_year 2017
_chemical_absolute_configuration ad
_chemical_formula_sum 'C20 H27 B O5'
_chemical_formula_weight 358.22
_space_group_crystal_system orthorhombic
_space_group_IT_number 19
_space_group_name_Hall 'P 2ac 2ab'
_space_group_name_H-M_alt 'P 21 21 21'
_symmetry_space_group_name_Hall 'P 2ac 2ab'
_symmetry_space_group_name_H-M 'P 21 21 21'
_atom_sites_solution_hydrogens geom
_audit_creation_method SHELXL-2014/7
_cell_angle_alpha 90
_cell_angle_beta 90
_cell_angle_gamma 90
_cell_formula_units_Z 4
_cell_length_a 6.1827(4)
_cell_length_b 16.2477(9)
_cell_length_c 18.7515(11)
_cell_measurement_reflns_used 9955
_cell_measurement_temperature 100(2)
_cell_measurement_theta_max 78.56
_cell_measurement_theta_min 2.72
_cell_volume 1883.68(19)
_computing_cell_refinement 'APEX3 v2016.1-0 (Bruker AXS)'
_computing_data_collection 'APEX3 (Bruker AXS)'
_computing_data_reduction 'SAINT V8.32B (Bruker AXS Inc., 2014)'
_computing_molecular_graphics 'Bruker SHELXTL'
_computing_publication_material 'Bruker SHELXTL'
_computing_structure_refinement 'SHELXL--2014 (Sheldrick 2014)'
_computing_structure_solution 'SHELXT--(Sheldrick 2015)'
_diffrn_ambient_temperature 100(2)
_diffrn_measured_fraction_theta_full 0.995
_diffrn_measured_fraction_theta_max 0.995
_diffrn_measurement_device_type 'Bruker D8 Venture'
_diffrn_measurement_method '\f and \w scans'
_diffrn_radiation_type CuK\a
_diffrn_radiation_wavelength 1.54178
_diffrn_reflns_av_R_equivalents 0.0474
_diffrn_reflns_av_unetI/netI 0.0197
_diffrn_reflns_Laue_measured_fraction_full 0.995
_diffrn_reflns_Laue_measured_fraction_max 0.995
_diffrn_reflns_limit_h_max 7
_diffrn_reflns_limit_h_min -7
_diffrn_reflns_limit_k_max 19
_diffrn_reflns_limit_k_min -19
_diffrn_reflns_limit_l_max 22
_diffrn_reflns_limit_l_min -22
_diffrn_reflns_number 55190
_diffrn_reflns_point_group_measured_fraction_full 0.996
_diffrn_reflns_point_group_measured_fraction_max 0.996
_diffrn_reflns_theta_full 66.572
_diffrn_reflns_theta_max 66.572
_diffrn_reflns_theta_min 3.599
_exptl_absorpt_coefficient_mu 0.717
_exptl_absorpt_correction_T_max 0.7543
_exptl_absorpt_correction_T_min 0.5611
_exptl_absorpt_correction_type multi-scan
_exptl_absorpt_process_details 'Sadabs, (Sheldrick 2012)'
_exptl_crystal_colour Colourless
_exptl_crystal_density_diffrn 1.263
_exptl_crystal_density_meas ?
_exptl_crystal_density_method 'Not Measured'
_exptl_crystal_description Plate
_exptl_crystal_F_000 768
_exptl_crystal_size_max 0.402
_exptl_crystal_size_mid 0.359
_exptl_crystal_size_min 0.172
_refine_diff_density_max 0.189
_refine_diff_density_min -0.190
_refine_diff_density_rms 0.041
_refine_ls_abs_structure_details
; 
 Flack x determined using 1354 quotients [(I+)-(I-)]/[(I+)+(I-)] 
 (Parsons, Flack and Wagner, Acta Cryst. B69 (2013) 249-259). 
;
_refine_ls_abs_structure_Flack 0.05(3)
_refine_ls_extinction_method none
_refine_ls_goodness_of_fit_ref 1.052
_refine_ls_hydrogen_treatment constr
_refine_ls_matrix_type full
_refine_ls_number_parameters 241
_refine_ls_number_reflns 3323
_refine_ls_number_restraints 0
_refine_ls_restrained_S_all 1.052
_refine_ls_R_factor_all 0.0276
_refine_ls_R_factor_gt 0.0273
_refine_ls_shift/su_max 0.000
_refine_ls_shift/su_mean 0.000
_refine_ls_structure_factor_coef Fsqd
_refine_ls_weighting_details 'w=1/[\s^2^(Fo^2^)+(0.0396P)^2^+0.3993P] where P=(Fo^2^+2Fc^2^)/3'
_refine_ls_weighting_scheme calc
_refine_ls_wR_factor_gt 0.0686
_refine_ls_wR_factor_ref 0.0689
_reflns_Friedel_coverage 0.715
_reflns_Friedel_fraction_full 0.998
_reflns_Friedel_fraction_max 0.998
_reflns_number_gt 3284
_reflns_number_total 3323
_reflns_threshold_expression 'I > 2\s(I)'
_cod_data_source_file ja7b01708_si_003.cif
_cod_data_source_block g738
_cod_depositor_comments
;
The following automatic conversions were performed:

'_exptl_absorpt_correction_type' value 'Multi-scan' changed to
'multi-scan' according to
/home/data/users/saulius/crontab/automatic-downloads/rss-feeds/ACS/lib/dictionaries/cif_core.dic
dictionary named 'cif_core.dic' version 2.4.2 from 2011-04-26.

'_exptl_crystal_density_meas' value 'Not Measured' was changed to '?'
- the value is perceived as not measured.

Automatic conversion script
Id: cif_fix_values 4973 2017-02-22 13:04:09Z antanas 

 Adding full bibliography for 4126012--4126014.cif.
;
_cod_database_code 4126012
_shelx_shelxl_version_number 2014/7
_shelx_space_group_comment
; 
The symmetry employed for this shelxl refinement is uniquely defined 
by the following loop, which should always be used as a source of 
symmetry information in preference to the above space-group names. 
They are only intended as comments. 
;
_shelx_estimated_absorpt_t_min 0.761
_shelx_estimated_absorpt_t_max 0.887
_computing_bruker_data_scaling 'SADABS V2012/1 (Bruker AXS Inc.)'

loop_
_space_group_symop_operation_xyz
'x, y, z'
'-x+1/2, -y, z+1/2'
'-x, y+1/2, -z+1/2'
'x+1/2, -y+1/2, -z'

loop_
_atom_site_label
_atom_site_type_symbol
_atom_site_fract_x
_atom_site_fract_y
_atom_site_fract_z
_atom_site_U_iso_or_equiv
_atom_site_adp_type
_atom_site_occupancy
_atom_site_site_symmetry_order
_atom_site_calc_flag
_atom_site_refinement_flags_posn
_atom_site_refinement_flags_adp
B1 B 0.6193(3) 0.48051(11) 0.32465(10) 0.0159(4) Uani 1 1 d . .
O1 O 0.5543(2) 0.69014(7) 0.13734(7) 0.0261(3) Uani 1 1 d . .
O2 O 0.54813(19) 0.41066(7) 0.35763(6) 0.0182(3) Uani 1 1 d . .
O3 O 0.77260(19) 0.52267(7) 0.36274(6) 0.0193(3) Uani 1 1 d . .
O4 O -0.1782(2) 0.25104(7) 0.13275(7) 0.0214(3) Uani 1 1 d . .
O5 O 0.0830(2) 0.22390(7) 0.05284(6) 0.0231(3) Uani 1 1 d . .
C1 C 0.6050(3) 0.72174(10) 0.20726(10) 0.0236(4) Uani 1 1 d . .
H1A H 0.4717 0.7378 0.2330 0.028 Uiso 1 1 calc R U
H1B H 0.7016 0.7702 0.2039 0.028 Uiso 1 1 calc R U
C2 C 0.7184(3) 0.65035(10) 0.24495(9) 0.0182(4) Uani 1 1 d . .
H2 H 0.7079 0.6557 0.2980 0.022 Uiso 1 1 calc R U
C3 C 0.5851(3) 0.57882(10) 0.21792(8) 0.0159(3) Uani 1 1 d . .
C4 C 0.5019(3) 0.60549(10) 0.14536(9) 0.0203(4) Uani 1 1 d . .
H4A H 0.5713 0.5726 0.1072 0.024 Uiso 1 1 calc R U
H4B H 0.3434 0.5975 0.1425 0.024 Uiso 1 1 calc R U
C5 C 0.9540(3) 0.64257(11) 0.22071(10) 0.0240(4) Uani 1 1 d . .
H5A H 1.0191 0.5937 0.2426 0.036 Uiso 1 1 calc R U
H5B H 1.0346 0.6917 0.2354 0.036 Uiso 1 1 calc R U
H5C H 0.9591 0.6374 0.1687 0.036 Uiso 1 1 calc R U
C6 C 0.5352(3) 0.50695(10) 0.24937(8) 0.0154(3) Uani 1 1 d . .
C7 C 0.3952(3) 0.44691(9) 0.21012(8) 0.0148(3) Uani 1 1 d . .
C8 C 0.1876(3) 0.42773(9) 0.23448(9) 0.0166(3) Uani 1 1 d . .
H8 H 0.1333 0.4542 0.2759 0.020 Uiso 1 1 calc R U
C9 C 0.0598(3) 0.37085(9) 0.19929(9) 0.0166(3) Uani 1 1 d . .
H9 H -0.0814 0.3590 0.2164 0.020 Uiso 1 1 calc R U
C10 C 0.1382(3) 0.33062(9) 0.13844(9) 0.0155(3) Uani 1 1 d . .
C11 C 0.3434(3) 0.35035(10) 0.11289(9) 0.0178(3) Uani 1 1 d . .
H11 H 0.3967 0.3244 0.0710 0.021 Uiso 1 1 calc R U
C12 C 0.4698(3) 0.40756(10) 0.14829(9) 0.0173(3) Uani 1 1 d . .
H12 H 0.6096 0.4204 0.1304 0.021 Uiso 1 1 calc R U
C13 C 0.0149(3) 0.26378(10) 0.10252(9) 0.0169(3) Uani 1 1 d . .
C14 C -0.2996(3) 0.18206(11) 0.10462(10) 0.0247(4) Uani 1 1 d . .
H14A H -0.4472 0.1834 0.1237 0.037 Uiso 1 1 calc R U
H14B H -0.2293 0.1305 0.1187 0.037 Uiso 1 1 calc R U
H14C H -0.3045 0.1856 0.0525 0.037 Uiso 1 1 calc R U
C15 C 0.6909(3) 0.39589(10) 0.41897(9) 0.0172(4) Uani 1 1 d . .
C16 C 0.7849(3) 0.48380(10) 0.43340(9) 0.0172(3) Uani 1 1 d . .
C17 C 0.5578(3) 0.35916(10) 0.47936(9) 0.0212(4) Uani 1 1 d . .
H17A H 0.6511 0.3498 0.5208 0.032 Uiso 1 1 calc R U
H17B H 0.4952 0.3067 0.4638 0.032 Uiso 1 1 calc R U
H17C H 0.4415 0.3973 0.4923 0.032 Uiso 1 1 calc R U
C18 C 0.8603(3) 0.33397(10) 0.39476(10) 0.0247(4) Uani 1 1 d . .
H18A H 0.9570 0.3211 0.4346 0.037 Uiso 1 1 calc R U
H18B H 0.9444 0.3574 0.3554 0.037 Uiso 1 1 calc R U
H18C H 0.7885 0.2835 0.3787 0.037 Uiso 1 1 calc R U
C19 C 1.0198(3) 0.48560(12) 0.45674(9) 0.0233(4) Uani 1 1 d . .
H19A H 1.0379 0.4513 0.4993 0.035 Uiso 1 1 calc R U
H19B H 1.0619 0.5423 0.4677 0.035 Uiso 1 1 calc R U
H19C H 1.1113 0.4643 0.4182 0.035 Uiso 1 1 calc R U
C20 C 0.6449(3) 0.53558(10) 0.48330(9) 0.0212(4) Uani 1 1 d . .
H20A H 0.6559 0.5139 0.5319 0.032 Uiso 1 1 calc R U
H20B H 0.4940 0.5333 0.4675 0.032 Uiso 1 1 calc R U
H20C H 0.6951 0.5928 0.4825 0.032 Uiso 1 1 calc R U

loop_
_atom_site_aniso_label
_atom_site_aniso_U_11
_atom_site_aniso_U_22
_atom_site_aniso_U_33
_atom_site_aniso_U_23
_atom_site_aniso_U_13
_atom_site_aniso_U_12
B1 0.0164(9) 0.0120(8) 0.0192(8) -0.0006(7) 0.0005(7) -0.0001(7)
O1 0.0391(7) 0.0138(5) 0.0253(6) 0.0042(5) -0.0056(6) -0.0018(5)
O2 0.0222(6) 0.0140(5) 0.0184(5) 0.0026(4) -0.0048(5) -0.0040(5)
O3 0.0235(6) 0.0179(6) 0.0165(5) 0.0047(5) -0.0038(5) -0.0057(5)
O4 0.0201(6) 0.0166(6) 0.0275(6) -0.0057(5) 0.0019(5) -0.0057(5)
O5 0.0237(6) 0.0203(6) 0.0253(6) -0.0081(5) 0.0018(5) -0.0023(5)
C1 0.0312(10) 0.0132(8) 0.0265(9) -0.0003(7) -0.0043(8) 0.0000(7)
C2 0.0220(8) 0.0128(8) 0.0197(8) -0.0002(6) 0.0006(7) -0.0022(7)
C3 0.0178(7) 0.0132(7) 0.0167(8) -0.0021(6) 0.0005(7) 0.0024(6)
C4 0.0249(9) 0.0147(8) 0.0213(8) 0.0023(6) -0.0019(7) -0.0014(7)
C5 0.0228(9) 0.0190(8) 0.0303(9) 0.0000(7) 0.0002(8) -0.0040(7)
C6 0.0171(8) 0.0120(7) 0.0172(7) -0.0011(6) 0.0008(6) 0.0007(6)
C7 0.0184(8) 0.0088(7) 0.0170(7) 0.0027(6) -0.0020(7) 0.0019(6)
C8 0.0218(8) 0.0102(7) 0.0178(7) 0.0002(6) 0.0015(7) 0.0016(7)
C9 0.0169(8) 0.0127(7) 0.0203(8) 0.0013(6) 0.0022(7) 0.0004(6)
C10 0.0186(8) 0.0097(7) 0.0182(8) 0.0005(6) -0.0024(6) 0.0021(6)
C11 0.0193(8) 0.0158(7) 0.0184(8) -0.0020(6) 0.0007(7) 0.0023(7)
C12 0.0164(8) 0.0150(7) 0.0207(8) 0.0004(6) 0.0010(7) -0.0007(6)
C13 0.0190(8) 0.0115(7) 0.0202(8) 0.0019(6) -0.0017(7) 0.0029(6)
C14 0.0253(9) 0.0178(8) 0.0311(9) -0.0057(7) 0.0027(8) -0.0089(7)
C15 0.0188(8) 0.0154(8) 0.0173(8) 0.0031(6) -0.0027(6) -0.0009(6)
C16 0.0189(8) 0.0168(8) 0.0158(8) 0.0042(6) -0.0017(6) -0.0034(7)
C17 0.0227(9) 0.0185(8) 0.0226(8) 0.0044(6) 0.0005(7) -0.0029(7)
C18 0.0290(9) 0.0188(8) 0.0262(9) 0.0032(7) 0.0035(8) 0.0039(7)
C19 0.0190(9) 0.0304(9) 0.0206(8) 0.0036(7) -0.0013(7) -0.0057(7)
C20 0.0238(9) 0.0175(8) 0.0222(8) -0.0018(6) -0.0029(7) -0.0010(7)

loop_
_atom_type_symbol
_atom_type_description
_atom_type_scat_dispersion_real
_atom_type_scat_dispersion_imag
_atom_type_scat_source
C C 0.0181 0.0091 'International Tables Vol C Tables 4.2.6.8 and 6.1.1.4'
H H 0.0000 0.0000 'International Tables Vol C Tables 4.2.6.8 and 6.1.1.4'
B B 0.0090 0.0039 'International Tables Vol C Tables 4.2.6.8 and 6.1.1.4'
O O 0.0492 0.0322 'International Tables Vol C Tables 4.2.6.8 and 6.1.1.4'

loop_
_geom_angle_atom_site_label_1
_geom_angle_atom_site_label_2
_geom_angle_atom_site_label_3
_geom_angle
O2 B1 O3 113.73(15)
O2 B1 C6 121.98(15)
O3 B1 C6 124.26(15)
C4 O1 C1 107.33(12)
B1 O2 C15 107.25(12)
B1 O3 C16 106.91(12)
C13 O4 C14 115.34(13)
O1 C1 C2 104.47(13)
O1 C1 H1A 110.9
C2 C1 H1A 110.9
O1 C1 H1B 110.9
C2 C1 H1B 110.9
H1A C1 H1B 108.9
C3 C2 C1 100.26(13)
C3 C2 C5 110.83(14)
C1 C2 C5 111.21(15)
C3 C2 H2 111.4
C1 C2 H2 111.4
C5 C2 H2 111.4
C6 C3 C2 130.21(14)
C6 C3 C4 124.32(15)
C2 C3 C4 105.41(13)
O1 C4 C3 107.11(13)
O1 C4 H4A 110.3
C3 C4 H4A 110.3
O1 C4 H4B 110.3
C3 C4 H4B 110.3
H4A C4 H4B 108.5
C2 C5 H5A 109.5
C2 C5 H5B 109.5
H5A C5 H5B 109.5
C2 C5 H5C 109.5
H5A C5 H5C 109.5
H5B C5 H5C 109.5
C3 C6 C7 118.87(14)
C3 C6 B1 123.94(15)
C7 C6 B1 117.18(13)
C8 C7 C12 118.08(15)
C8 C7 C6 121.04(14)
C12 C7 C6 120.88(15)
C9 C8 C7 121.17(15)
C9 C8 H8 119.4
C7 C8 H8 119.4
C8 C9 C10 120.15(15)
C8 C9 H9 119.9
C10 C9 H9 119.9
C11 C10 C9 119.19(15)
C11 C10 C13 118.61(15)
C9 C10 C13 122.10(15)
C12 C11 C10 120.25(15)
C12 C11 H11 119.9
C10 C11 H11 119.9
C11 C12 C7 121.14(15)
C11 C12 H12 119.4
C7 C12 H12 119.4
O5 C13 O4 123.64(15)
O5 C13 C10 124.10(15)
O4 C13 C10 112.24(14)
O4 C14 H14A 109.5
O4 C14 H14B 109.5
H14A C14 H14B 109.5
O4 C14 H14C 109.5
H14A C14 H14C 109.5
H14B C14 H14C 109.5
O2 C15 C18 106.74(13)
O2 C15 C17 108.75(14)
C18 C15 C17 109.57(14)
O2 C15 C16 102.08(12)
C18 C15 C16 113.55(14)
C17 C15 C16 115.45(14)
O3 C16 C19 107.54(13)
O3 C16 C20 106.64(13)
C19 C16 C20 110.80(14)
O3 C16 C15 102.53(12)
C19 C16 C15 115.00(15)
C20 C16 C15 113.47(14)
C15 C17 H17A 109.5
C15 C17 H17B 109.5
H17A C17 H17B 109.5
C15 C17 H17C 109.5
H17A C17 H17C 109.5
H17B C17 H17C 109.5
C15 C18 H18A 109.5
C15 C18 H18B 109.5
H18A C18 H18B 109.5
C15 C18 H18C 109.5
H18A C18 H18C 109.5
H18B C18 H18C 109.5
C16 C19 H19A 109.5
C16 C19 H19B 109.5
H19A C19 H19B 109.5
C16 C19 H19C 109.5
H19A C19 H19C 109.5
H19B C19 H19C 109.5
C16 C20 H20A 109.5
C16 C20 H20B 109.5
H20A C20 H20B 109.5
C16 C20 H20C 109.5
H20A C20 H20C 109.5
H20B C20 H20C 109.5

loop_
_geom_bond_atom_site_label_1
_geom_bond_atom_site_label_2
_geom_bond_distance
B1 O2 1.365(2)
B1 O3 1.370(2)
B1 C6 1.564(2)
O1 C4 1.421(2)
O1 C1 1.443(2)
O2 C15 1.470(2)
O3 C16 1.4698(19)
O4 C13 1.338(2)
O4 C14 1.448(2)
O5 C13 1.210(2)
C1 C2 1.529(2)
C1 H1A 0.9900
C1 H1B 0.9900
C2 C3 1.512(2)
C2 C5 1.531(2)
C2 H2 1.0000
C3 C6 1.344(2)
C3 C4 1.518(2)
C4 H4A 0.9900
C4 H4B 0.9900
C5 H5A 0.9800
C5 H5B 0.9800
C5 H5C 0.9800
C6 C7 1.497(2)
C7 C8 1.398(2)
C7 C12 1.402(2)
C8 C9 1.383(2)
C8 H8 0.9500
C9 C10 1.402(2)
C9 H9 0.9500
C10 C11 1.393(2)
C10 C13 1.488(2)
C11 C12 1.384(2)
C11 H11 0.9500
C12 H12 0.9500
C14 H14A 0.9800
C14 H14B 0.9800
C14 H14C 0.9800
C15 C18 1.521(2)
C15 C17 1.522(2)
C15 C16 1.566(2)
C16 C19 1.517(2)
C16 C20 1.527(2)
C17 H17A 0.9800
C17 H17B 0.9800
C17 H17C 0.9800
C18 H18A 0.9800
C18 H18B 0.9800
C18 H18C 0.9800
C19 H19A 0.9800
C19 H19B 0.9800
C19 H19C 0.9800
C20 H20A 0.9800
C20 H20B 0.9800
C20 H20C 0.9800

loop_
_geom_torsion_atom_site_label_1
_geom_torsion_atom_site_label_2
_geom_torsion_atom_site_label_3
_geom_torsion_atom_site_label_4
_geom_torsion
O3 B1 O2 C15 -9.96(19)
C6 B1 O2 C15 168.42(14)
O2 B1 O3 C16 -8.67(19)
C6 B1 O3 C16 172.99(15)
C4 O1 C1 C2 35.40(18)
O1 C1 C2 C3 -38.93(16)
O1 C1 C2 C5 78.32(17)
C1 C2 C3 C6 -148.69(18)
C5 C2 C3 C6 93.8(2)
C1 C2 C3 C4 28.47(16)
C5 C2 C3 C4 -89.05(16)
C1 O1 C4 C3 -16.58(19)
C6 C3 C4 O1 168.61(15)
C2 C3 C4 O1 -8.77(18)
C2 C3 C6 C7 179.03(16)
C4 C3 C6 C7 2.3(2)
C2 C3 C6 B1 -2.5(3)
C4 C3 C6 B1 -179.15(15)
O2 B1 C6 C3 173.46(16)
O3 B1 C6 C3 -8.3(3)
O2 B1 C6 C7 -8.0(2)
O3 B1 C6 C7 170.20(16)
C3 C6 C7 C8 -113.46(18)
B1 C6 C7 C8 67.93(19)
C3 C6 C7 C12 67.3(2)
B1 C6 C7 C12 -111.30(17)
C12 C7 C8 C9 0.8(2)
C6 C7 C8 C9 -178.46(15)
C7 C8 C9 C10 0.6(2)
C8 C9 C10 C11 -1.8(2)
C8 C9 C10 C13 174.53(15)
C9 C10 C11 C12 1.5(2)
C13 C10 C11 C12 -174.89(14)
C10 C11 C12 C7 -0.1(2)
C8 C7 C12 C11 -1.0(2)
C6 C7 C12 C11 178.22(15)
C14 O4 C13 O5 3.4(2)
C14 O4 C13 C10 -174.81(14)
C11 C10 C13 O5 1.4(2)
C9 C10 C13 O5 -174.91(16)
C11 C10 C13 O4 179.60(14)
C9 C10 C13 O4 3.3(2)
B1 O2 C15 C18 -96.73(15)
B1 O2 C15 C17 145.14(14)
B1 O2 C15 C16 22.67(16)
B1 O3 C16 C19 143.61(15)
B1 O3 C16 C20 -97.49(15)
B1 O3 C16 C15 21.99(16)
O2 C15 C16 O3 -26.79(15)
C18 C15 C16 O3 87.70(15)
C17 C15 C16 O3 -144.56(14)
O2 C15 C16 C19 -143.16(14)
C18 C15 C16 C19 -28.7(2)
C17 C15 C16 C19 99.07(17)
O2 C15 C16 C20 87.81(15)
C18 C15 C16 C20 -157.70(14)
C17 C15 C16 C20 -30.0(2)
